data_4132704
loop_
_publ_author_name
'Lee, Eunji'
'Ju, Huiyeong'
'Park, In-Hyeok'
'Jung, Jong Hwa'
'Ikeda, Mari'
'Kuwahara, Shunsuke'
'Habata, Yoichi'
'Lee, Shim Sung'

_publ_section_title
;
 pseudo[1]Catenane-Type Pillar[5]thiacrown Whose Planar Chiral Inversion
 is Triggered by Metal Cation and Controlled by Anion.
;
_journal_issue 30
_journal_name_full 'Journal of the American Chemical Society'
_journal_page_first 9669
_journal_page_last 9677
_journal_paper_doi 10.1021/jacs.8b05751
_journal_volume 140
_journal_year 2018
_chemical_formula_moiety 'C53 H64 O12 S2'
_chemical_formula_sum 'C53 H64 O12 S2'
_chemical_formula_weight 957.16
_space_group_IT_number 33
_space_group_name_Hall 'P 2c -2n'
_space_group_name_H-M_alt 'P n a 21'
_symmetry_cell_setting orthorhombic
_symmetry_space_group_name_Hall 'P 2c -2n'
_symmetry_space_group_name_H-M 'P n a 21'
_atom_sites_solution_hydrogens geom
_atom_sites_solution_primary direct
_atom_sites_solution_secondary difmap
_audit_creation_method SHELXL-97
_cell_angle_alpha 90.00
_cell_angle_beta 90.00
_cell_angle_gamma 90.00
_cell_formula_units_Z 4
_cell_length_a 37.0290(6)
_cell_length_b 11.0822(3)
_cell_length_c 12.0393(2)
_cell_measurement_reflns_used 4475
_cell_measurement_temperature 173(2)
_cell_measurement_theta_max 19.89
_cell_measurement_theta_min 2.47
_cell_volume 4940.48(18)
_computing_cell_refinement 'Bruker SAINT'
_computing_data_collection 'Bruker APEX2'
_computing_data_reduction 'Bruker SAINT'
_computing_molecular_graphics 'Bruker SHELXTL'
_computing_publication_material 'Bruker SHELXTL'
_computing_structure_refinement 'SHELXL-97 (Sheldrick, 2008)'
_computing_structure_solution 'SHELXS-97 (Sheldrick, 2008)'
_diffrn_ambient_temperature 173(2)
_diffrn_measured_fraction_theta_full 1.000
_diffrn_measured_fraction_theta_max 1.000
_diffrn_measurement_device_type 'Bruker APEX-II CCD'
_diffrn_measurement_method '\f and \w scans'
_diffrn_radiation_monochromator graphite
_diffrn_radiation_source 'fine-focus sealed tube'
_diffrn_radiation_type MoK\a
_diffrn_radiation_wavelength 0.71073
_diffrn_reflns_av_R_equivalents 0.0516
_diffrn_reflns_av_sigmaI/netI 0.0540
_diffrn_reflns_limit_h_max 45
_diffrn_reflns_limit_h_min -45
_diffrn_reflns_limit_k_max 6
_diffrn_reflns_limit_k_min -13
_diffrn_reflns_limit_l_max 14
_diffrn_reflns_limit_l_min -14
_diffrn_reflns_number 32069
_diffrn_reflns_theta_full 26.00
_diffrn_reflns_theta_max 26.00
_diffrn_reflns_theta_min 1.92
_exptl_absorpt_coefficient_mu 0.170
_exptl_absorpt_correction_T_max 0.9749
_exptl_absorpt_correction_T_min 0.9587
_exptl_absorpt_correction_type multi-scan
_exptl_absorpt_process_details SADABS
_exptl_crystal_colour colourless
_exptl_crystal_density_diffrn 1.287
_exptl_crystal_density_method 'not measured'
_exptl_crystal_description Block
_exptl_crystal_F_000 2040
_exptl_crystal_size_max 0.25
_exptl_crystal_size_mid 0.23
_exptl_crystal_size_min 0.15
_refine_diff_density_max 0.369
_refine_diff_density_min -0.461
_refine_diff_density_rms 0.046
_refine_ls_abs_structure_details 'Flack H D (1983), Acta Cryst. A39, 876-881'
_refine_ls_abs_structure_Flack 0.14(8)
_refine_ls_extinction_method none
_refine_ls_goodness_of_fit_ref 1.018
_refine_ls_hydrogen_treatment constr
_refine_ls_matrix_type full
_refine_ls_number_parameters 604
_refine_ls_number_reflns 9708
_refine_ls_number_restraints 1
_refine_ls_restrained_S_all 1.017
_refine_ls_R_factor_all 0.0707
_refine_ls_R_factor_gt 0.0517
_refine_ls_shift/su_max 0.001
_refine_ls_shift/su_mean 0.000
_refine_ls_structure_factor_coef Fsqd
_refine_ls_weighting_details 'calc w=1/[\s^2^(Fo^2^)+(0.0659P)^2^+1.1318P] where P=(Fo^2^+2Fc^2^)/3'
_refine_ls_weighting_scheme calc
_refine_ls_wR_factor_gt 0.1207
_refine_ls_wR_factor_ref 0.1324
_reflns_number_gt 7658
_reflns_number_total 9708
_reflns_threshold_expression >2sigma(I)
_cod_data_source_file ja8b05751_si_002.cif
_cod_data_source_block rac-L
_cod_depositor_comments
;
The following automatic conversions were performed:

data item '_symmetry_cell_setting' value 'Orthorhombic' was changed
to 'orthorhombic' in accordance with the
/home/saulius/struct/COD-crude-data/automatic-downloads/DataCite-retrospective/ACS/depositions/lib/dictionaries/cif_core.dic
dictionary named 'cif_core.dic' version 2.4.2 last updated on
2011-04-26.

Automatic conversion script
Id: cif_fix_values 6909 2019-04-08 15:41:33Z antanas 
;
_cod_original_sg_symbol_H-M Pna2(1)
_cod_database_code 4132704

loop_
_symmetry_equiv_pos_as_xyz
'x, y, z'
'-x, -y, z+1/2'
'x+1/2, -y+1/2, z'
'-x+1/2, y+1/2, z+1/2'

loop_
_atom_site_label
_atom_site_type_symbol
_atom_site_fract_x
_atom_site_fract_y
_atom_site_fract_z
_atom_site_U_iso_or_equiv
_atom_site_adp_type
_atom_site_occupancy
_atom_site_symmetry_multiplicity
_atom_site_calc_flag
_atom_site_refinement_flags
O1 O 0.10416(6) -0.05182(19) 0.15948(19) 0.0394(5) Uani 1 1 d .
O2 O 0.13933(7) 0.3817(2) 0.3442(2) 0.0530(7) Uani 1 1 d .
O3 O 0.13414(7) 0.5500(2) 0.0931(2) 0.0524(7) Uani 1 1 d .
O4 O 0.05180(6) 0.3739(2) -0.0165(2) 0.0476(6) Uani 1 1 d .
O5 O 0.22759(6) -0.09115(18) 0.2865(2) 0.0377(5) Uani 1 1 d .
O6 O 0.18042(6) 0.2670(2) 0.00238(18) 0.0371(5) Uani 1 1 d .
O7 O 0.19473(7) 0.0577(2) 0.66253(19) 0.0452(6) Uani 1 1 d .
O8 O 0.25490(7) 0.37695(19) 0.36254(19) 0.0427(6) Uani 1 1 d .
O9 O 0.06409(6) 0.1473(2) 0.6752(2) 0.0493(6) Uani 1 1 d .
O10 O 0.16134(7) 0.5245(2) 0.6509(2) 0.0551(7) Uani 1 1 d .
O11 O -0.00580(6) 0.0926(2) 0.31911(19) 0.0431(6) Uani 1 1 d .
O12 O 0.04405(7) 0.5430(2) 0.4461(2) 0.0527(7) Uani 1 1 d .
S1 S 0.13380(2) 0.02150(9) 0.40746(8) 0.0461(2) Uani 1 1 d .
S2 S 0.09172(3) 0.69785(9) -0.10965(11) 0.0638(3) Uani 1 1 d .
C1 C 0.08753(10) -0.0986(3) 0.2570(3) 0.0434(9) Uani 1 1 d .
H1A H 0.0992 -0.1764 0.2756 0.052 Uiso 1 1 calc R
H1B H 0.0619 -0.1158 0.2400 0.052 Uiso 1 1 calc R
C2 C 0.08899(10) -0.0177(3) 0.3590(3) 0.0453(9) Uani 1 1 d .
H2A H 0.0760 -0.0585 0.4203 0.054 Uiso 1 1 calc R
H2B H 0.0758 0.0578 0.3421 0.054 Uiso 1 1 calc R
C3 C 0.14372(9) 0.1620(3) 0.3364(3) 0.0424(8) Uani 1 1 d .
H3A H 0.1702 0.1754 0.3373 0.051 Uiso 1 1 calc R
H3B H 0.1361 0.1548 0.2579 0.051 Uiso 1 1 calc R
C4 C 0.12538(10) 0.2692(3) 0.3873(3) 0.0480(9) Uani 1 1 d .
H4A H 0.0991 0.2647 0.3721 0.058 Uiso 1 1 calc R
H4B H 0.1288 0.2672 0.4688 0.058 Uiso 1 1 calc R
C5 C 0.12882(9) 0.4065(4) 0.2347(3) 0.0450(9) Uani 1 1 d .
H5A H 0.1022 0.4033 0.2282 0.054 Uiso 1 1 calc R
H5B H 0.1393 0.3461 0.1835 0.054 Uiso 1 1 calc R
C6 C 0.14244(11) 0.5317(3) 0.2059(3) 0.0473(9) Uani 1 1 d .
H6A H 0.1304 0.5932 0.2525 0.057 Uiso 1 1 calc R
H6B H 0.1688 0.5371 0.2180 0.057 Uiso 1 1 calc R
C7 C 0.14674(12) 0.6620(3) 0.0491(4) 0.0533(10) Uani 1 1 d .
H7A H 0.1732 0.6689 0.0597 0.064 Uiso 1 1 calc R
H7B H 0.1350 0.7301 0.0881 0.064 Uiso 1 1 calc R
C8 C 0.13774(11) 0.6658(4) -0.0721(3) 0.0536(10) Uani 1 1 d .
H8A H 0.1443 0.5868 -0.1048 0.064 Uiso 1 1 calc R
H8B H 0.1533 0.7274 -0.1074 0.064 Uiso 1 1 calc R
C9 C 0.06606(10) 0.5811(3) -0.0431(4) 0.0546(10) Uani 1 1 d .
H9A H 0.0682 0.5916 0.0383 0.065 Uiso 1 1 calc R
H9B H 0.0403 0.5920 -0.0628 0.065 Uiso 1 1 calc R
C10 C 0.07677(10) 0.4543(3) -0.0714(3) 0.0461(9) Uani 1 1 d .
H10A H 0.0758 0.4419 -0.1528 0.055 Uiso 1 1 calc R
H10B H 0.1017 0.4382 -0.0458 0.055 Uiso 1 1 calc R
C11 C 0.04335(8) 0.2067(3) 0.1005(2) 0.0293(7) Uani 1 1 d .
C12 C 0.06442(8) 0.2650(3) 0.0211(2) 0.0315(7) Uani 1 1 d .
C13 C 0.09610(8) 0.2121(3) -0.0164(2) 0.0322(7) Uani 1 1 d .
H13A H 0.1091 0.2502 -0.0748 0.039 Uiso 1 1 calc R
C14 C 0.10961(8) 0.1056(3) 0.0280(2) 0.0300(7) Uani 1 1 d .
C15 C 0.08939(9) 0.0508(3) 0.1125(3) 0.0316(7) Uani 1 1 d .
C16 C 0.05613(8) 0.0983(3) 0.1435(3) 0.0337(7) Uani 1 1 d .
H16A H 0.0417 0.0556 0.1956 0.040 Uiso 1 1 calc R
C17 C 0.14469(8) 0.0493(3) -0.0106(3) 0.0326(7) Uani 1 1 d .
H17A H 0.1410 -0.0386 -0.0201 0.039 Uiso 1 1 calc R
H17B H 0.1511 0.0832 -0.0841 0.039 Uiso 1 1 calc R
C18 C 0.17597(8) 0.0692(3) 0.0681(2) 0.0290(7) Uani 1 1 d .
C19 C 0.19305(8) 0.1805(3) 0.0744(2) 0.0283(7) Uani 1 1 d .
C20 C 0.22105(8) 0.1987(3) 0.1494(2) 0.0294(7) Uani 1 1 d .
H20A H 0.2328 0.2749 0.1516 0.035 Uiso 1 1 calc R
C21 C 0.23235(8) 0.1078(3) 0.2212(2) 0.0279(7) Uani 1 1 d .
C22 C 0.21565(8) -0.0041(3) 0.2133(3) 0.0308(7) Uani 1 1 d .
C23 C 0.18786(8) -0.0228(3) 0.1378(3) 0.0308(7) Uani 1 1 d .
H23A H 0.1767 -0.0999 0.1337 0.037 Uiso 1 1 calc R
C24 C 0.20022(10) 0.3763(3) -0.0046(3) 0.0416(8) Uani 1 1 d .
H24A H 0.1887 0.4300 -0.0587 0.062 Uiso 1 1 calc R
H24B H 0.2250 0.3589 -0.0283 0.062 Uiso 1 1 calc R
H24C H 0.2006 0.4155 0.0683 0.062 Uiso 1 1 calc R
C25 C 0.21076(11) -0.2062(3) 0.2837(4) 0.0524(10) Uani 1 1 d .
H25A H 0.2218 -0.2587 0.3398 0.079 Uiso 1 1 calc R
H25B H 0.2140 -0.2421 0.2099 0.079 Uiso 1 1 calc R
H25C H 0.1849 -0.1973 0.2993 0.079 Uiso 1 1 calc R
C26 C 0.26048(8) 0.1329(3) 0.3097(3) 0.0307(7) Uani 1 1 d .
H26A H 0.2743 0.0582 0.3248 0.037 Uiso 1 1 calc R
H26B H 0.2776 0.1947 0.2821 0.037 Uiso 1 1 calc R
C27 C 0.24348(7) 0.1767(3) 0.4157(3) 0.0293(7) Uani 1 1 d .
C28 C 0.24026(8) 0.2992(3) 0.4400(2) 0.0305(7) Uani 1 1 d .
C29 C 0.22332(9) 0.3375(3) 0.5363(3) 0.0332(7) Uani 1 1 d .
H29A H 0.2220 0.4214 0.5519 0.040 Uiso 1 1 calc R
C30 C 0.20819(8) 0.2561(3) 0.6104(2) 0.0318(7) Uani 1 1 d .
C31 C 0.21095(9) 0.1339(3) 0.5861(3) 0.0338(7) Uani 1 1 d .
C32 C 0.22817(8) 0.0946(3) 0.4912(3) 0.0331(7) Uani 1 1 d .
H32A H 0.2297 0.0105 0.4765 0.040 Uiso 1 1 calc R
C33 C 0.24598(10) 0.5016(3) 0.3752(3) 0.0453(9) Uani 1 1 d .
H33A H 0.2575 0.5485 0.3161 0.068 Uiso 1 1 calc R
H33B H 0.2546 0.5303 0.4476 0.068 Uiso 1 1 calc R
H33C H 0.2197 0.5117 0.3708 0.068 Uiso 1 1 calc R
C34 C 0.19432(11) -0.0682(3) 0.6385(3) 0.0507(10) Uani 1 1 d .
H34A H 0.1824 -0.1116 0.6993 0.076 Uiso 1 1 calc R
H34B H 0.2192 -0.0974 0.6305 0.076 Uiso 1 1 calc R
H34C H 0.1811 -0.0823 0.5692 0.076 Uiso 1 1 calc R
C35 C 0.18873(9) 0.3010(3) 0.7129(3) 0.0384(8) Uani 1 1 d .
H35A H 0.1914 0.2411 0.7733 0.046 Uiso 1 1 calc R
H35B H 0.1999 0.3775 0.7379 0.046 Uiso 1 1 calc R
C36 C 0.14940(9) 0.3214(3) 0.6907(2) 0.0329(7) Uani 1 1 d .
C37 C 0.13619(9) 0.4334(3) 0.6571(3) 0.0392(8) Uani 1 1 d .
C38 C 0.09984(10) 0.4489(3) 0.6340(3) 0.0409(8) Uani 1 1 d .
H38A H 0.0912 0.5265 0.6133 0.049 Uiso 1 1 calc R
C39 C 0.07585(9) 0.3533(3) 0.6405(2) 0.0389(8) Uani 1 1 d .
C40 C 0.08884(9) 0.2414(3) 0.6710(2) 0.0358(8) Uani 1 1 d .
C41 C 0.12511(9) 0.2255(3) 0.6977(3) 0.0370(8) Uani 1 1 d .
H41A H 0.1334 0.1484 0.7211 0.044 Uiso 1 1 calc R
C42 C 0.15213(15) 0.6269(4) 0.5843(6) 0.0912(18) Uani 1 1 d .
H42A H 0.1719 0.6855 0.5864 0.137 Uiso 1 1 calc R
H42B H 0.1301 0.6644 0.6135 0.137 Uiso 1 1 calc R
H42C H 0.1480 0.6011 0.5075 0.137 Uiso 1 1 calc R
C43 C 0.07795(11) 0.0302(4) 0.6928(4) 0.0579(11) Uani 1 1 d .
H43A H 0.0580 -0.0279 0.6946 0.087 Uiso 1 1 calc R
H43B H 0.0910 0.0279 0.7636 0.087 Uiso 1 1 calc R
H43C H 0.0945 0.0093 0.6323 0.087 Uiso 1 1 calc R
C44 C 0.03598(9) 0.3723(4) 0.6146(3) 0.0454(9) Uani 1 1 d .
H44A H 0.0294 0.4570 0.6309 0.054 Uiso 1 1 calc R
H44B H 0.0213 0.3195 0.6632 0.054 Uiso 1 1 calc R
C45 C 0.02745(8) 0.3444(3) 0.4935(3) 0.0367(8) Uani 1 1 d .
C46 C 0.03206(8) 0.4313(3) 0.4117(3) 0.0384(8) Uani 1 1 d .
C47 C 0.02532(8) 0.4025(3) 0.3009(3) 0.0352(8) Uani 1 1 d .
H47A H 0.0292 0.4619 0.2453 0.042 Uiso 1 1 calc R
C48 C 0.01314(8) 0.2895(3) 0.2702(3) 0.0324(7) Uani 1 1 d .
C49 C 0.00707(8) 0.2041(3) 0.3527(3) 0.0341(7) Uani 1 1 d .
C50 C 0.01456(8) 0.2327(3) 0.4635(3) 0.0371(8) Uani 1 1 d .
H50A H 0.0106 0.1735 0.5193 0.045 Uiso 1 1 calc R
C51 C 0.04002(16) 0.6413(4) 0.3726(4) 0.0769(14) Uani 1 1 d .
H51A H 0.0498 0.7144 0.4071 0.115 Uiso 1 1 calc R
H51B H 0.0144 0.6531 0.3560 0.115 Uiso 1 1 calc R
H51C H 0.0532 0.6246 0.3036 0.115 Uiso 1 1 calc R
C52 C -0.01635(10) 0.0099(4) 0.4037(3) 0.0543(10) Uani 1 1 d .
H52A H -0.0247 -0.0654 0.3695 0.081 Uiso 1 1 calc R
H52B H -0.0360 0.0451 0.4478 0.081 Uiso 1 1 calc R
H52C H 0.0043 -0.0070 0.4521 0.081 Uiso 1 1 calc R
C53 C 0.00900(8) 0.2597(3) 0.1466(3) 0.0356(7) Uani 1 1 d .
H53A H -0.0110 0.2015 0.1366 0.043 Uiso 1 1 calc R
H53B H 0.0029 0.3341 0.1051 0.043 Uiso 1 1 calc R

loop_
_atom_site_aniso_label
_atom_site_aniso_U_11
_atom_site_aniso_U_22
_atom_site_aniso_U_33
_atom_site_aniso_U_23
_atom_site_aniso_U_13
_atom_site_aniso_U_12
O1 0.0412(13) 0.0383(13) 0.0387(13) 0.0072(11) 0.0050(11) 0.0010(10)
O2 0.0697(18) 0.0539(16) 0.0353(13) -0.0045(12) -0.0025(12) -0.0018(14)
O3 0.0560(17) 0.0483(16) 0.0529(16) 0.0040(13) -0.0155(13) -0.0114(13)
O4 0.0356(13) 0.0537(15) 0.0536(15) 0.0224(13) 0.0092(11) 0.0024(11)
O5 0.0382(13) 0.0247(11) 0.0501(14) 0.0032(10) -0.0057(11) 0.0029(9)
O6 0.0396(13) 0.0379(13) 0.0337(12) 0.0054(10) 0.0000(10) -0.0074(10)
O7 0.0527(15) 0.0434(14) 0.0394(14) 0.0124(11) 0.0033(12) 0.0016(11)
O8 0.0591(15) 0.0272(12) 0.0417(13) -0.0018(10) 0.0146(12) -0.0050(11)
O9 0.0382(14) 0.0640(17) 0.0457(15) 0.0089(13) -0.0019(11) -0.0131(13)
O10 0.0573(17) 0.0446(15) 0.0634(17) -0.0056(14) -0.0057(14) -0.0150(12)
O11 0.0396(14) 0.0559(15) 0.0339(12) 0.0086(11) 0.0031(11) -0.0153(11)
O12 0.0518(16) 0.0513(16) 0.0550(16) -0.0098(13) -0.0053(13) 0.0001(12)
S1 0.0415(5) 0.0559(5) 0.0410(5) 0.0078(5) -0.0027(4) 0.0066(4)
S2 0.0582(6) 0.0468(5) 0.0863(8) 0.0164(6) -0.0159(6) -0.0008(5)
C1 0.046(2) 0.0381(19) 0.046(2) 0.0122(16) 0.0024(17) -0.0034(16)
C2 0.043(2) 0.054(2) 0.0390(19) 0.0143(17) 0.0080(16) 0.0012(17)
C3 0.0337(19) 0.058(2) 0.0360(19) 0.0009(17) 0.0015(15) 0.0010(17)
C4 0.059(2) 0.048(2) 0.037(2) -0.0029(17) 0.0117(18) 0.0065(18)
C5 0.037(2) 0.059(2) 0.0390(19) -0.0043(17) -0.0016(16) 0.0003(17)
C6 0.052(2) 0.046(2) 0.044(2) -0.0037(17) -0.0022(18) -0.0029(18)
C7 0.057(3) 0.037(2) 0.066(3) -0.0017(19) -0.001(2) -0.0055(18)
C8 0.063(3) 0.044(2) 0.053(2) 0.0082(18) 0.0009(19) -0.0073(18)
C9 0.041(2) 0.056(2) 0.067(3) 0.012(2) -0.0015(19) 0.0034(18)
C10 0.050(2) 0.050(2) 0.039(2) 0.0023(17) 0.0030(16) -0.0106(17)
C11 0.0233(16) 0.0450(19) 0.0196(14) 0.0009(13) -0.0071(12) -0.0058(14)
C12 0.0306(17) 0.0382(18) 0.0259(16) 0.0032(14) -0.0024(13) -0.0007(14)
C13 0.0322(17) 0.0437(18) 0.0208(14) -0.0001(14) -0.0006(13) -0.0110(14)
C14 0.0297(17) 0.0373(17) 0.0229(15) -0.0022(13) -0.0017(12) -0.0083(13)
C15 0.0322(17) 0.0346(17) 0.0279(16) -0.0020(14) -0.0057(13) -0.0027(14)
C16 0.0304(18) 0.0451(18) 0.0255(15) 0.0046(14) 0.0016(14) -0.0090(14)
C17 0.0339(17) 0.0396(17) 0.0243(15) -0.0055(14) 0.0040(13) -0.0050(14)
C18 0.0269(17) 0.0333(16) 0.0268(15) -0.0077(13) 0.0067(13) 0.0004(13)
C19 0.0308(17) 0.0319(16) 0.0222(14) 0.0026(13) 0.0062(13) 0.0022(13)
C20 0.0263(16) 0.0322(16) 0.0297(16) -0.0045(13) 0.0090(14) -0.0049(13)
C21 0.0217(16) 0.0304(16) 0.0317(16) -0.0026(13) 0.0064(13) 0.0023(13)
C22 0.0280(17) 0.0290(16) 0.0352(17) -0.0040(14) 0.0035(14) 0.0034(13)
C23 0.0321(17) 0.0274(15) 0.0328(17) -0.0052(13) 0.0038(14) 0.0007(13)
C24 0.054(2) 0.0353(18) 0.0357(18) 0.0051(15) 0.0038(17) -0.0046(16)
C25 0.051(2) 0.0262(18) 0.080(3) 0.0104(18) -0.013(2) -0.0014(16)
C26 0.0219(15) 0.0309(16) 0.0391(17) -0.0026(14) 0.0002(13) 0.0015(13)
C27 0.0211(15) 0.0324(16) 0.0346(17) 0.0002(14) -0.0024(13) 0.0024(12)
C28 0.0282(17) 0.0337(17) 0.0295(16) 0.0007(14) -0.0014(13) -0.0034(13)
C29 0.0360(18) 0.0333(17) 0.0303(16) -0.0044(14) -0.0015(14) -0.0040(14)
C30 0.0291(17) 0.0429(19) 0.0234(15) -0.0025(14) -0.0076(13) -0.0023(14)
C31 0.0299(18) 0.0419(19) 0.0295(16) 0.0077(15) -0.0045(13) -0.0012(14)
C32 0.0319(17) 0.0295(16) 0.0378(17) 0.0017(14) -0.0066(15) 0.0043(13)
C33 0.054(2) 0.0314(17) 0.051(2) 0.0023(16) 0.0140(18) 0.0001(16)
C34 0.060(2) 0.040(2) 0.052(2) 0.0150(18) -0.0010(19) 0.0005(18)
C35 0.042(2) 0.045(2) 0.0283(17) -0.0032(15) -0.0039(15) -0.0058(15)
C36 0.0392(19) 0.0425(19) 0.0170(14) -0.0066(13) 0.0002(13) -0.0057(15)
C37 0.042(2) 0.045(2) 0.0305(17) -0.0074(15) 0.0023(15) -0.0059(16)
C38 0.050(2) 0.0428(19) 0.0300(17) -0.0099(15) 0.0007(16) 0.0029(17)
C39 0.0400(19) 0.057(2) 0.0199(15) -0.0058(15) 0.0041(14) 0.0027(17)
C40 0.0381(19) 0.050(2) 0.0195(15) -0.0046(14) 0.0042(13) -0.0073(16)
C41 0.040(2) 0.046(2) 0.0249(15) 0.0022(15) 0.0013(14) -0.0070(16)
C42 0.089(4) 0.059(3) 0.126(5) 0.024(3) -0.015(3) -0.022(3)
C43 0.054(3) 0.057(3) 0.063(3) 0.000(2) 0.010(2) -0.020(2)
C44 0.0357(19) 0.069(3) 0.0310(18) -0.0090(17) 0.0037(15) 0.0072(18)
C45 0.0249(16) 0.055(2) 0.0299(16) -0.0029(16) 0.0022(14) 0.0095(15)
C46 0.0259(17) 0.0471(19) 0.0423(19) -0.0079(17) 0.0006(15) 0.0044(14)
C47 0.0210(16) 0.051(2) 0.0335(17) 0.0066(16) -0.0004(13) 0.0035(14)
C48 0.0189(16) 0.0444(19) 0.0338(17) 0.0051(15) 0.0011(13) 0.0034(14)
C49 0.0183(15) 0.051(2) 0.0333(17) 0.0032(15) 0.0034(13) 0.0003(14)
C50 0.0252(17) 0.054(2) 0.0319(17) 0.0048(16) 0.0058(14) 0.0021(15)
C51 0.121(4) 0.054(3) 0.056(3) 0.005(2) 0.005(3) -0.018(3)
C52 0.049(2) 0.066(2) 0.047(2) 0.021(2) -0.005(2) -0.0192(19)
C53 0.0261(17) 0.054(2) 0.0268(15) 0.0045(15) -0.0032(13) -0.0017(15)

loop_
_atom_type_symbol
_atom_type_description
_atom_type_scat_dispersion_real
_atom_type_scat_dispersion_imag
_atom_type_scat_source
C C 0.0033 0.0016 'International Tables Vol C Tables 4.2.6.8 and 6.1.1.4'
H H 0.0000 0.0000 'International Tables Vol C Tables 4.2.6.8 and 6.1.1.4'
O O 0.0106 0.0060 'International Tables Vol C Tables 4.2.6.8 and 6.1.1.4'
S S 0.1246 0.1234 'International Tables Vol C Tables 4.2.6.8 and 6.1.1.4'

loop_
_geom_angle_atom_site_label_1
_geom_angle_atom_site_label_2
_geom_angle_atom_site_label_3
_geom_angle
C15 O1 C1 117.8(3)
C5 O2 C4 114.0(3)
C6 O3 C7 114.3(3)
C12 O4 C10 118.4(3)
C22 O5 C25 118.1(3)
C19 O6 C24 117.2(2)
C31 O7 C34 117.8(3)
C28 O8 C33 116.1(3)
C40 O9 C43 117.1(3)
C37 O10 C42 116.8(3)
C49 O11 C52 117.4(3)
C46 O12 C51 118.1(3)
C2 S1 C3 103.85(17)
C9 S2 C8 104.29(18)
O1 C1 C2 115.8(3)
C1 C2 S1 115.7(3)
C4 C3 S1 113.3(2)
O2 C4 C3 112.0(3)
O2 C5 C6 107.6(3)
O3 C6 C5 106.3(3)
O3 C7 C8 108.2(3)
C7 C8 S2 117.5(3)
C10 C9 S2 115.8(3)
O4 C10 C9 107.7(3)
C16 C11 C12 117.8(3)
C16 C11 C53 119.1(3)
C12 C11 C53 123.0(3)
O4 C12 C13 123.6(3)
O4 C12 C11 116.4(3)
C13 C12 C11 120.0(3)
C12 C13 C14 122.6(3)
C13 C14 C15 117.1(3)
C13 C14 C17 122.8(3)
C15 C14 C17 120.2(3)
O1 C15 C16 123.5(3)
O1 C15 C14 116.2(3)
C16 C15 C14 120.3(3)
C15 C16 C11 121.9(3)
C18 C17 C14 113.9(2)
C19 C18 C23 118.3(3)
C19 C18 C17 120.9(3)
C23 C18 C17 120.9(3)
O6 C19 C18 115.5(3)
O6 C19 C20 124.3(3)
C18 C19 C20 120.3(3)
C19 C20 C21 121.6(3)
C22 C21 C20 118.0(3)
C22 C21 C26 121.2(3)
C20 C21 C26 120.7(3)
O5 C22 C23 123.5(3)
O5 C22 C21 116.0(3)
C23 C22 C21 120.5(3)
C22 C23 C18 121.3(3)
C27 C26 C21 111.6(2)
C28 C27 C32 117.4(3)
C28 C27 C26 121.9(3)
C32 C27 C26 120.6(3)
O8 C28 C29 123.5(3)
O8 C28 C27 115.6(3)
C29 C28 C27 120.9(3)
C28 C29 C30 121.5(3)
C29 C30 C31 117.9(3)
C29 C30 C35 120.2(3)
C31 C30 C35 121.9(3)
C32 C31 O7 123.9(3)
C32 C31 C30 121.1(3)
O7 C31 C30 114.9(3)
C31 C32 C27 121.2(3)
C36 C35 C30 111.6(3)
C37 C36 C41 118.0(3)
C37 C36 C35 121.8(3)
C41 C36 C35 120.1(3)
O10 C37 C38 123.8(3)
O10 C37 C36 115.6(3)
C38 C37 C36 120.6(3)
C39 C38 C37 121.2(3)
C40 C39 C38 118.6(3)
C40 C39 C44 121.1(3)
C38 C39 C44 120.3(3)
C39 C40 O9 117.0(3)
C39 C40 C41 120.8(3)
O9 C40 C41 122.2(3)
C40 C41 C36 120.7(3)
C39 C44 C45 111.6(3)
C50 C45 C46 118.7(3)
C50 C45 C44 120.4(3)
C46 C45 C44 120.8(3)
O12 C46 C45 116.7(3)
O12 C46 C47 123.4(3)
C45 C46 C47 119.9(3)
C48 C47 C46 121.5(3)
C47 C48 C49 118.6(3)
C47 C48 C53 119.2(3)
C49 C48 C53 122.1(3)
O11 C49 C48 117.0(3)
O11 C49 C50 123.3(3)
C48 C49 C50 119.7(3)
C45 C50 C49 121.5(3)
C11 C53 C48 110.9(2)

loop_
_geom_bond_atom_site_label_1
_geom_bond_atom_site_label_2
_geom_bond_distance
O1 C15 1.383(4)
O1 C1 1.423(4)
O2 C5 1.401(4)
O2 C4 1.446(4)
O3 C6 1.407(4)
O3 C7 1.428(4)
O4 C12 1.371(4)
O4 C10 1.444(4)
O5 C22 1.380(4)
O5 C25 1.420(4)
O6 C19 1.374(4)
O6 C24 1.418(4)
O7 C31 1.386(4)
O7 C34 1.425(4)
O8 C28 1.381(4)
O8 C33 1.429(4)
O9 C40 1.390(4)
O9 C43 1.412(5)
O10 C37 1.375(4)
O10 C42 1.431(6)
O11 C49 1.386(4)
O11 C52 1.425(4)
O12 C46 1.379(4)
O12 C51 1.411(5)
S1 C2 1.812(4)
S1 C3 1.814(4)
S2 C9 1.794(4)
S2 C8 1.798(4)
C1 C2 1.522(5)
C3 C4 1.500(5)
C5 C6 1.517(5)
C7 C8 1.498(6)
C9 C10 1.499(5)
C11 C16 1.391(5)
C11 C12 1.393(4)
C11 C53 1.507(4)
C12 C13 1.387(4)
C13 C14 1.388(4)
C14 C15 1.401(4)
C14 C17 1.514(4)
C15 C16 1.391(4)
C17 C18 1.513(4)
C18 C19 1.388(4)
C18 C23 1.392(4)
C19 C20 1.389(4)
C20 C21 1.391(4)
C21 C22 1.389(4)
C21 C26 1.516(4)
C22 C23 1.388(4)
C26 C27 1.503(4)
C27 C28 1.394(4)
C27 C32 1.405(4)
C28 C29 1.385(4)
C29 C30 1.387(4)
C30 C31 1.390(5)
C30 C35 1.512(4)
C31 C32 1.379(5)
C35 C36 1.498(5)
C36 C37 1.394(5)
C36 C41 1.395(4)
C37 C38 1.385(5)
C38 C39 1.385(5)
C39 C40 1.380(5)
C39 C44 1.523(5)
C40 C41 1.392(5)
C44 C45 1.524(5)
C45 C50 1.375(5)
C45 C46 1.389(5)
C46 C47 1.394(5)
C47 C48 1.381(5)
C48 C49 1.391(4)
C48 C53 1.532(4)
C49 C50 1.399(5)
